data_4506136
loop_
_publ_author_name
'Walsh, Rosa D.'
'Smith, Jessica M.'
'Hanks, Timothy W.'
'Pennington, William T.'

_publ_section_title
;
 Computational and Crystallographic Studies of Pseudo-Polyhalides
;
_journal_issue 6
_journal_name_full 'Crystal Growth &amp; Design'
_journal_page_first 2759
_journal_paper_doi 10.1021/cg201231t
_journal_volume 12
_journal_year 2012
_chemical_formula_sum 'C20 H36 I7 N2 O6 Rb'
_chemical_formula_weight 1374.28
_chemical_name_systematic
; 
 ? 
;
_space_group_IT_number 19
_symmetry_space_group_name_Hall 'P 2ac 2ab'
_symmetry_space_group_name_H-M 'P 21 21 21'
_atom_sites_solution_hydrogens geom
_atom_sites_solution_primary direct
_atom_sites_solution_secondary difmap
_audit_creation_method SHELXL-97
_cell_angle_alpha 90.00
_cell_angle_beta 90.00
_cell_angle_gamma 90.00
_cell_formula_units_Z 4
_cell_length_a 9.7339(10)
_cell_length_b 14.9557(4)
_cell_length_c 25.7708(7)
_cell_measurement_temperature 293(2)
_cell_volume 3751.6(4)
_computing_structure_refinement 'SHELXL-97 (Sheldrick, 1997)'
_computing_structure_solution 'SHELXS-97 (Sheldrick, 1990)'
_diffrn_ambient_temperature 293(2)
_diffrn_measured_fraction_theta_full 0.998
_diffrn_measured_fraction_theta_max 0.998
_diffrn_radiation_monochromator graphite
_diffrn_radiation_source 'fine-focus sealed tube'
_diffrn_radiation_type MoK\a
_diffrn_radiation_wavelength 0.71073
_diffrn_reflns_av_R_equivalents 0.0412
_diffrn_reflns_av_sigmaI/netI 0.0325
_diffrn_reflns_limit_h_max 12
_diffrn_reflns_limit_h_min -12
_diffrn_reflns_limit_k_max 16
_diffrn_reflns_limit_k_min -18
_diffrn_reflns_limit_l_max 32
_diffrn_reflns_limit_l_min -32
_diffrn_reflns_number 36445
_diffrn_reflns_theta_full 26.37
_diffrn_reflns_theta_max 26.37
_diffrn_reflns_theta_min 2.72
_exptl_absorpt_coefficient_mu 7.111
_exptl_crystal_density_diffrn 2.433
_exptl_crystal_density_method 'not measured'
_exptl_crystal_F_000 2504
_refine_diff_density_max 1.187
_refine_diff_density_min -1.528
_refine_diff_density_rms 0.148
_refine_ls_abs_structure_details 'Flack H D (1983), Acta Cryst. A39, 876-881'
_refine_ls_abs_structure_Flack 0.05(3)
_refine_ls_extinction_method none
_refine_ls_goodness_of_fit_ref 1.173
_refine_ls_hydrogen_treatment mixed
_refine_ls_matrix_type full
_refine_ls_number_parameters 323
_refine_ls_number_reflns 7671
_refine_ls_number_restraints 0
_refine_ls_restrained_S_all 1.173
_refine_ls_R_factor_all 0.0932
_refine_ls_R_factor_gt 0.0871
_refine_ls_shift/su_max 0.002
_refine_ls_shift/su_mean 0.000
_refine_ls_structure_factor_coef Fsqd
_refine_ls_weighting_details 'calc w=1/[\s^2^(Fo^2^)+(0.0442P)^2^+43.1312P] where P=(Fo^2^+2Fc^2^)/3'
_refine_ls_weighting_scheme calc
_refine_ls_wR_factor_gt 0.1582
_refine_ls_wR_factor_ref 0.1612
_reflns_number_gt 7303
_reflns_number_total 7671
_reflns_threshold_expression >2sigma(I)
_cod_data_source_file cg201231t_si_001.cif
_cod_data_source_block cd0292
_cod_database_code 4506136

loop_
_symmetry_equiv_pos_as_xyz
'x, y, z'
'-x+1/2, -y, z+1/2'
'-x, y+1/2, -z+1/2'
'x+1/2, -y+1/2, -z'

loop_
_atom_site_label
_atom_site_type_symbol
_atom_site_fract_x
_atom_site_fract_y
_atom_site_fract_z
_atom_site_U_iso_or_equiv
_atom_site_adp_type
_atom_site_occupancy
_atom_site_symmetry_multiplicity
_atom_site_calc_flag
_atom_site_refinement_flags
I1 I -0.1877(2) 0.80360(12) 0.71125(6) 0.1134(7) Uani 1 1 d .
I2 I 0.1782(2) 0.81480(10) 0.71555(6) 0.1056(6) Uani 1 1 d .
I3 I 0.18991(19) 0.59262(11) 0.76614(6) 0.0960(5) Uani 1 1 d .
I4 I -0.17459(17) 0.58397(9) 0.76682(5) 0.0830(4) Uani 1 1 d .
I5 I 1.01134(14) 0.54830(12) 0.30249(5) 0.0897(4) Uani 1 1 d .
I6 I 0.85178(11) 0.53591(7) 0.40161(4) 0.0599(3) Uani 1 1 d .
I7 I 0.68786(14) 0.52653(10) 0.49278(5) 0.0781(4) Uani 1 1 d .
Rb1 Rb 0.28409(14) 0.46334(10) 0.56096(5) 0.0470(3) Uani 1 1 d .
O1 O 0.0582(11) 0.3665(8) 0.6093(5) 0.063(3) Uani 1 1 d .
O2 O 0.0586(10) 0.5624(8) 0.6059(5) 0.064(3) Uani 1 1 d .
O3 O 0.3388(12) 0.3431(6) 0.4754(4) 0.057(3) Uani 1 1 d .
O4 O 0.2629(12) 0.5227(7) 0.4567(4) 0.061(3) Uani 1 1 d .
O5 O 0.4748(10) 0.4056(8) 0.6397(4) 0.059(3) Uani 1 1 d .
O6 O 0.4782(11) 0.5865(7) 0.6028(4) 0.057(3) Uani 1 1 d .
N1 N 0.3117(14) 0.2652(8) 0.5836(5) 0.055(3) Uani 1 1 d .
N2 N 0.2516(13) 0.6592(9) 0.5397(6) 0.058(3) Uani 1 1 d .
C1 C 0.010(3) 0.7356(15) 0.7308(8) 0.063(5) Uiso 0.75 1 d P
C2 C -0.001(3) 0.6604(16) 0.7487(9) 0.069(6) Uiso 0.75 1 d P
C1A C -0.081(8) 0.698(5) 0.740(3) 0.060(17) Uiso 0.25 1 d P
C2A C 0.079(8) 0.694(5) 0.738(3) 0.062(17) Uiso 0.25 1 d P
C3 C 0.1724(19) 0.2288(11) 0.5930(7) 0.066(4) Uani 1 1 d .
H3A H 0.1218 0.2277 0.5606 0.079 Uiso 1 1 calc R
H3B H 0.1799 0.1678 0.6055 0.079 Uiso 1 1 calc R
C4 C 0.097(2) 0.2825(13) 0.6311(7) 0.073(5) Uani 1 1 d .
H4A H 0.0149 0.2504 0.6420 0.088 Uiso 1 1 calc R
H4B H 0.1536 0.2923 0.6614 0.088 Uiso 1 1 calc R
C5 C -0.0102(17) 0.4252(14) 0.6456(7) 0.075(5) Uani 1 1 d .
H5A H 0.0522 0.4403 0.6736 0.090 Uiso 1 1 calc R
H5B H -0.0890 0.3948 0.6604 0.090 Uiso 1 1 calc R
C6 C -0.0568(18) 0.5096(13) 0.6189(8) 0.073(5) Uani 1 1 d .
H6A H -0.1076 0.4945 0.5877 0.088 Uiso 1 1 calc R
H6B H -0.1173 0.5430 0.6417 0.088 Uiso 1 1 calc R
C7 C 0.0214(18) 0.6396(12) 0.5782(9) 0.077(5) Uani 1 1 d .
H7A H -0.0514 0.6707 0.5965 0.093 Uiso 1 1 calc R
H7B H -0.0126 0.6230 0.5442 0.093 Uiso 1 1 calc R
C8 C 0.143(2) 0.7000(11) 0.5726(8) 0.074(5) Uani 1 1 d .
H8A H 0.1142 0.7561 0.5572 0.089 Uiso 1 1 calc R
H8B H 0.1810 0.7128 0.6066 0.089 Uiso 1 1 calc R
C9 C 0.3724(19) 0.2242(12) 0.5371(8) 0.069(5) Uani 1 1 d .
H9A H 0.3666 0.1597 0.5406 0.082 Uiso 1 1 calc R
H9B H 0.4690 0.2399 0.5358 0.082 Uiso 1 1 calc R
C10 C 0.3083(18) 0.2500(9) 0.4870(7) 0.063(5) Uani 1 1 d .
H10A H 0.3434 0.2122 0.4595 0.076 Uiso 1 1 calc R
H10B H 0.2096 0.2416 0.4890 0.076 Uiso 1 1 calc R
C11 C 0.274(2) 0.3724(11) 0.4291(6) 0.065(5) Uani 1 1 d .
H11A H 0.1753 0.3698 0.4329 0.078 Uiso 1 1 calc R
H11B H 0.3007 0.3341 0.4004 0.078 Uiso 1 1 calc R
C12 C 0.318(2) 0.4654(12) 0.4187(6) 0.069(4) Uani 1 1 d .
H12A H 0.4174 0.4691 0.4191 0.083 Uiso 1 1 calc R
H12B H 0.2861 0.4836 0.3846 0.083 Uiso 1 1 calc R
C13 C 0.288(2) 0.6146(11) 0.4464(6) 0.064(4) Uani 1 1 d .
H13A H 0.2559 0.6292 0.4117 0.076 Uiso 1 1 calc R
H13B H 0.3855 0.6265 0.4480 0.076 Uiso 1 1 calc R
C14 C 0.214(2) 0.6714(11) 0.4852(7) 0.068(5) Uani 1 1 d .
H14A H 0.2299 0.7336 0.4762 0.082 Uiso 1 1 calc R
H14B H 0.1165 0.6602 0.4817 0.082 Uiso 1 1 calc R
C15 C 0.4017(17) 0.2525(12) 0.6282(8) 0.066(5) Uani 1 1 d .
H15A H 0.4349 0.1914 0.6278 0.079 Uiso 1 1 calc R
H15B H 0.3476 0.2601 0.6595 0.079 Uiso 1 1 calc R
C16 C 0.5242(14) 0.3143(11) 0.6313(8) 0.067(5) Uani 1 1 d .
H16A H 0.5837 0.2965 0.6596 0.081 Uiso 1 1 calc R
H16B H 0.5765 0.3113 0.5993 0.081 Uiso 1 1 calc R
C17 C 0.5858(14) 0.4614(12) 0.6473(6) 0.058(4) Uani 1 1 d .
H17A H 0.6491 0.4568 0.6184 0.069 Uiso 1 1 calc R
H17B H 0.6340 0.4449 0.6788 0.069 Uiso 1 1 calc R
C18 C 0.530(2) 0.5580(12) 0.6517(6) 0.078(6) Uani 1 1 d .
H18A H 0.4578 0.5603 0.6775 0.094 Uiso 1 1 calc R
H18B H 0.6034 0.5977 0.6628 0.094 Uiso 1 1 calc R
C19 C 0.4485(18) 0.6787(13) 0.6001(8) 0.073(5) Uani 1 1 d .
H19A H 0.5325 0.7125 0.6050 0.088 Uiso 1 1 calc R
H19B H 0.3857 0.6945 0.6279 0.088 Uiso 1 1 calc R
C20 C 0.3866(17) 0.7028(9) 0.5499(6) 0.051(4) Uani 1 1 d .
H20A H 0.4499 0.6865 0.5224 0.062 Uiso 1 1 calc R
H20B H 0.3746 0.7671 0.5487 0.062 Uiso 1 1 calc R

loop_
_atom_site_aniso_label
_atom_site_aniso_U_11
_atom_site_aniso_U_22
_atom_site_aniso_U_33
_atom_site_aniso_U_23
_atom_site_aniso_U_13
_atom_site_aniso_U_12
I1 0.1721(18) 0.1025(12) 0.0656(9) 0.0027(8) -0.0238(10) 0.0532(13)
I2 0.1627(16) 0.0667(8) 0.0875(10) -0.0140(7) 0.0485(11) -0.0390(10)
I3 0.1144(12) 0.1028(10) 0.0709(8) -0.0042(8) -0.0042(9) 0.0351(10)
I4 0.1151(11) 0.0636(7) 0.0703(8) -0.0021(6) 0.0105(8) -0.0245(7)
I5 0.0697(8) 0.1189(11) 0.0806(8) 0.0004(8) 0.0082(7) 0.0061(9)
I6 0.0662(6) 0.0450(5) 0.0686(6) -0.0036(5) -0.0126(5) 0.0032(5)
I7 0.0795(8) 0.0871(9) 0.0677(7) -0.0009(7) -0.0020(6) 0.0039(7)
Rb1 0.0492(7) 0.0460(7) 0.0460(7) -0.0002(6) -0.0020(6) -0.0025(7)
O1 0.052(6) 0.075(8) 0.062(7) 0.013(6) 0.014(5) -0.004(6)
O2 0.040(5) 0.087(9) 0.065(7) -0.005(6) 0.002(5) 0.012(5)
O3 0.072(7) 0.046(6) 0.055(6) -0.012(5) -0.004(6) 0.000(5)
O4 0.092(8) 0.041(6) 0.051(6) -0.004(5) 0.012(5) -0.005(5)
O5 0.041(6) 0.080(7) 0.055(6) 0.006(5) -0.008(5) -0.012(5)
O6 0.057(6) 0.057(6) 0.056(6) -0.008(5) -0.016(5) -0.015(5)
N1 0.067(8) 0.039(6) 0.059(8) 0.004(5) -0.015(7) -0.017(6)
N2 0.057(8) 0.049(7) 0.068(9) -0.017(6) -0.001(7) -0.006(6)
C3 0.075(11) 0.053(9) 0.069(11) 0.004(8) 0.023(10) -0.010(9)
C4 0.084(13) 0.082(13) 0.054(10) 0.026(9) -0.015(9) -0.022(10)
C5 0.034(8) 0.116(16) 0.077(12) 0.018(11) -0.005(9) 0.001(10)
C6 0.054(10) 0.086(13) 0.079(13) -0.002(10) 0.016(9) 0.010(9)
C7 0.049(10) 0.066(11) 0.117(16) 0.015(11) 0.012(10) 0.009(9)
C8 0.095(14) 0.044(9) 0.085(13) -0.010(9) 0.001(11) 0.015(9)
C9 0.068(12) 0.058(10) 0.079(13) 0.001(9) 0.006(10) 0.008(9)
C10 0.066(10) 0.034(7) 0.089(12) -0.027(7) 0.016(9) 0.015(7)
C11 0.097(13) 0.062(10) 0.037(8) -0.002(7) -0.021(8) -0.008(9)
C12 0.090(12) 0.079(11) 0.037(7) 0.001(8) 0.011(8) -0.015(12)
C13 0.088(12) 0.072(11) 0.031(7) 0.007(7) 0.004(8) -0.006(10)
C14 0.074(12) 0.050(9) 0.081(12) 0.014(8) -0.004(10) 0.005(9)
C15 0.048(9) 0.069(11) 0.081(12) 0.005(9) -0.013(9) -0.024(8)
C16 0.025(7) 0.070(11) 0.107(14) 0.013(10) -0.012(8) 0.016(7)
C17 0.034(7) 0.073(10) 0.065(10) 0.006(9) 0.000(6) 0.004(8)
C18 0.117(17) 0.082(13) 0.037(8) -0.020(8) -0.001(9) -0.015(12)
C19 0.054(10) 0.081(12) 0.085(13) -0.034(11) 0.015(9) -0.021(9)
C20 0.067(10) 0.034(7) 0.053(9) -0.014(6) -0.002(7) -0.004(7)

loop_
_atom_type_symbol
_atom_type_description
_atom_type_scat_dispersion_real
_atom_type_scat_dispersion_imag
_atom_type_scat_source
C C 0.0033 0.0016 'International Tables Vol C Tables 4.2.6.8 and 6.1.1.4'
H H 0.0000 0.0000 'International Tables Vol C Tables 4.2.6.8 and 6.1.1.4'
N N 0.0061 0.0033 'International Tables Vol C Tables 4.2.6.8 and 6.1.1.4'
O O 0.0106 0.0060 'International Tables Vol C Tables 4.2.6.8 and 6.1.1.4'
Rb Rb -0.9393 2.9676 'International Tables Vol C Tables 4.2.6.8 and 6.1.1.4'
I I -0.4742 1.8119 'International Tables Vol C Tables 4.2.6.8 and 6.1.1.4'

loop_
_geom_angle_atom_site_label_1
_geom_angle_atom_site_label_2
_geom_angle_atom_site_label_3
_geom_angle
_geom_angle_site_symmetry_1
_geom_angle_site_symmetry_3
C1A I1 C1 29(2) . .
C1A I1 I5 155(2) . 4_366
C1 I1 I5 168.2(6) . 4_366
C1 I2 C2A 25.7(19) . .
C1 I2 I5 174.6(7) . 4_466
C2A I2 I5 150(2) . 4_466
C2A I3 C2 26(2) . .
C2A I3 I5 161(2) . 2_665
C2 I3 I5 172.4(7) . 2_665
C1A I4 C2 27(2) . .
C1A I4 I5 150(2) . 2_565
C2 I4 I5 177.0(7) . 2_565
I6 I5 I1 122.06(6) . 4_666
I6 I5 I3 125.91(6) . 2_664
I1 I5 I3 72.21(5) 4_666 2_664
I6 I5 I2 72.55(4) . 4_566
I1 I5 I2 109.68(6) 4_666 4_566
I3 I5 I2 158.16(5) 2_664 4_566
I6 I5 I4 74.71(4) . 2_564
I1 I5 I4 160.08(5) 4_666 2_564
I3 I5 I4 107.94(5) 2_664 2_564
I2 I5 I4 62.57(4) 4_566 2_564
I7 I6 I5 177.04(6) . .
I6 I7 Rb1 147.18(5) . .
O4 Rb1 O6 101.8(3) . .
O4 Rb1 O5 143.8(3) . .
O6 Rb1 O5 60.0(3) . .
O4 Rb1 O2 99.4(3) . .
O6 Rb1 O2 91.2(3) . .
O5 Rb1 O2 111.1(3) . .
O4 Rb1 O3 59.1(3) . .
O6 Rb1 O3 124.6(3) . .
O5 Rb1 O3 103.4(3) . .
O2 Rb1 O3 139.8(3) . .
O4 Rb1 O1 120.4(3) . .
O6 Rb1 O1 131.3(3) . .
O5 Rb1 O1 92.1(3) . .
O2 Rb1 O1 60.7(3) . .
O3 Rb1 O1 98.9(3) . .
O4 Rb1 N2 60.8(3) . .
O6 Rb1 N2 60.5(3) . .
O5 Rb1 N2 119.3(4) . .
O2 Rb1 N2 59.5(4) . .
O3 Rb1 N2 119.2(3) . .
O1 Rb1 N2 119.0(4) . .
O4 Rb1 N1 119.7(3) . .
O6 Rb1 N1 120.0(3) . .
O5 Rb1 N1 61.0(3) . .
O2 Rb1 N1 119.4(4) . .
O3 Rb1 N1 61.5(3) . .
O1 Rb1 N1 59.9(4) . .
N2 Rb1 N1 178.9(4) . .
O4 Rb1 C18 122.4(4) . .
O6 Rb1 C18 21.3(4) . .
O5 Rb1 C18 40.5(4) . .
O2 Rb1 C18 92.5(4) . .
O3 Rb1 C18 127.7(4) . .
O1 Rb1 C18 114.6(4) . .
N2 Rb1 C18 78.9(4) . .
N1 Rb1 C18 101.4(4) . .
O4 Rb1 C5 123.9(4) . .
O6 Rb1 C5 113.3(4) . .
O5 Rb1 C5 92.2(3) . .
O2 Rb1 C5 40.9(4) . .
O3 Rb1 C5 120.2(4) . .
O1 Rb1 C5 22.1(4) . .
N2 Rb1 C5 100.3(4) . .
N1 Rb1 C5 78.6(4) . .
C18 Rb1 C5 101.2(4) . .
O4 Rb1 C11 40.1(3) . .
O6 Rb1 C11 127.5(4) . .
O5 Rb1 C11 124.0(4) . .
O2 Rb1 C11 122.9(4) . .
O3 Rb1 C11 21.1(4) . .
O1 Rb1 C11 101.1(4) . .
N2 Rb1 C11 101.0(4) . .
N1 Rb1 C11 79.5(4) . .
C18 Rb1 C11 139.4(4) . .
C5 Rb1 C11 118.5(4) . .
O4 Rb1 C12 20.1(4) . .
O6 Rb1 C12 108.2(4) . .
O5 Rb1 C12 130.2(4) . .
O2 Rb1 C12 117.6(4) . .
O3 Rb1 C12 39.7(4) . .
O1 Rb1 C12 119.8(4) . .
N2 Rb1 C12 79.6(4) . .
N1 Rb1 C12 101.1(4) . .
C18 Rb1 C12 125.4(4) . .
C5 Rb1 C12 131.9(4) . .
C11 Rb1 C12 23.2(4) . .
C4 O1 C5 113.6(13) . .
C4 O1 Rb1 114.1(10) . .
C5 O1 Rb1 108.8(10) . .
C7 O2 C6 112.0(12) . .
C7 O2 Rb1 114.5(10) . .
C6 O2 Rb1 114.3(10) . .
C11 O3 C10 112.3(12) . .
C11 O3 Rb1 111.6(9) . .
C10 O3 Rb1 113.6(8) . .
C12 O4 C13 113.2(12) . .
C12 O4 Rb1 116.1(9) . .
C13 O4 Rb1 117.9(8) . .
C17 O5 C16 109.2(11) . .
C17 O5 Rb1 115.1(9) . .
C16 O5 Rb1 112.7(9) . .
C19 O6 C18 114.2(13) . .
C19 O6 Rb1 118.5(9) . .
C18 O6 Rb1 112.2(10) . .
C15 N1 C9 110.3(14) . .
C15 N1 C3 112.0(13) . .
C9 N1 C3 110.3(13) . .
C15 N1 Rb1 109.4(9) . .
C9 N1 Rb1 106.6(9) . .
C3 N1 Rb1 108.0(9) . .
C14 N2 C8 108.8(14) . .
C14 N2 C20 109.6(13) . .
C8 N2 C20 110.2(12) . .
C14 N2 Rb1 108.9(9) . .
C8 N2 Rb1 111.8(10) . .
C20 N2 Rb1 107.5(9) . .
C2A C1 C1A 101(6) . .
C2A C1 C2 51(5) . .
C1A C1 C2 50(4) . .
C2A C1 I2 82(5) . .
C1A C1 I2 176(4) . .
C2 C1 I2 132(2) . .
C2A C1 I1 165(5) . .
C1A C1 I1 65(4) . .
C2 C1 I1 115(2) . .
I2 C1 I1 112.3(10) . .
C2A C2 C1A 106(6) . .
C2A C2 C1 49(4) . .
C1A C2 C1 57(4) . .
C2A C2 I4 176(5) . .
C1A C2 I4 74(5) . .
C1 C2 I4 131(2) . .
C2A C2 I3 67(5) . .
C1A C2 I3 173(5) . .
C1 C2 I3 116(2) . .
I4 C2 I3 113.0(11) . .
C2 C1A C1 72(5) . .
C2 C1A C2A 37(4) . .
C1 C1A C2A 36(3) . .
C2 C1A I1 158(7) . .
C1 C1A I1 86(5) . .
C2A C1A I1 122(5) . .
C2 C1A I4 79(5) . .
C1 C1A I4 151(6) . .
C2A C1A I4 115(5) . .
I1 C1A I4 123(4) . .
C1 C2A C2 80(6) . .
C1 C2A C1A 43(4) . .
C2 C2A C1A 37(4) . .
C1 C2A I3 165(7) . .
C2 C2A I3 87(5) . .
C1A C2A I3 124(6) . .
C1 C2A I2 73(5) . .
C2 C2A I2 152(7) . .
C1A C2A I2 116(5) . .
I3 C2A I2 120(4) . .
C4 C3 N1 111.6(15) . .
O1 C4 C3 110.5(14) . .
O1 C4 Rb1 45.4(8) . .
C3 C4 Rb1 80.0(10) . .
O1 C5 C6 110.6(15) . .
O1 C5 Rb1 49.2(7) . .
C6 C5 Rb1 80.4(10) . .
O2 C6 C5 109.7(14) . .
O2 C6 Rb1 45.3(7) . .
C5 C6 Rb1 76.0(9) . .
O2 C7 C8 109.9(15) . .
O2 C7 Rb1 45.3(7) . .
C8 C7 Rb1 82.6(9) . .
N2 C8 C7 111.7(14) . .
N1 C9 C10 115.6(14) . .
N1 C9 Rb1 51.2(7) . .
C10 C9 Rb1 78.3(9) . .
O3 C10 C9 110.0(14) . .
O3 C10 Rb1 45.4(6) . .
C9 C10 Rb1 78.7(9) . .
O3 C11 C12 108.5(13) . .
O3 C11 Rb1 47.3(7) . .
C12 C11 Rb1 79.2(8) . .
O4 C12 C11 109.7(13) . .
O4 C12 Rb1 43.8(7) . .
C11 C12 Rb1 77.6(8) . .
O4 C13 C14 110.1(13) . .
O4 C13 Rb1 42.4(6) . .
C14 C13 Rb1 79.0(8) . .
N2 C14 C13 117.0(14) . .
N2 C14 Rb1 49.4(7) . .
C13 C14 Rb1 77.8(9) . .
N1 C15 C16 115.8(15) . .
O5 C16 C15 108.6(12) . .
O5 C16 Rb1 45.9(6) . .
C15 C16 Rb1 81.1(9) . .
O5 C17 C18 107.6(13) . .
O5 C17 Rb1 45.1(7) . .
C18 C17 Rb1 76.0(9) . .
O6 C18 C17 109.8(12) . .
O6 C18 Rb1 46.6(7) . .
C17 C18 Rb1 79.6(9) . .
O6 C19 C20 111.5(13) . .
O6 C19 Rb1 42.1(7) . .
C20 C19 Rb1 78.4(9) . .
C19 C20 N2 114.2(14) . .
C19 C20 Rb1 78.9(9) . .
N2 C20 Rb1 50.0(7) . .

loop_
_geom_bond_atom_site_label_1
_geom_bond_atom_site_label_2
_geom_bond_distance
_geom_bond_site_symmetry_2
I1 C1A 2.03(7) .
I1 C1 2.23(3) .
I1 I5 3.690(2) 4_366
I2 C1 2.06(3) .
I2 C2A 2.13(8) .
I2 I5 3.863(2) 4_466
I3 C2A 2.00(8) .
I3 C2 2.17(3) .
I3 I5 3.712(2) 2_665
I4 C1A 2.05(7) .
I4 C2 2.09(3) .
I4 I5 3.937(2) 2_565
I5 I6 2.9951(18) .
I5 I1 3.690(2) 4_666
I5 I3 3.712(2) 2_664
I5 I2 3.863(2) 4_566
I5 I4 3.937(2) 2_564
I6 I7 2.8435(18) .
I7 Rb1 4.408(2) .
Rb1 O4 2.837(11) .
Rb1 O6 2.851(10) .
Rb1 O5 2.882(10) .
Rb1 O2 2.890(10) .
Rb1 O3 2.894(10) .
Rb1 O1 2.913(11) .
Rb1 N2 2.997(14) .
Rb1 N1 3.032(12) .
Rb1 C18 3.636(19) .
Rb1 C5 3.645(18) .
Rb1 C11 3.661(15) .
Rb1 C12 3.681(14) .
O1 C4 1.43(2) .
O1 C5 1.45(2) .
O2 C7 1.40(2) .
O2 C6 1.41(2) .
O3 C11 1.418(18) .
O3 C10 1.454(18) .
O4 C12 1.408(19) .
O4 C13 1.420(19) .
O5 C17 1.379(18) .
O5 C16 1.464(19) .
O6 C19 1.41(2) .
O6 C18 1.42(2) .
N1 C15 1.46(2) .
N1 C9 1.47(2) .
N1 C3 1.48(2) .
N2 C14 1.46(2) .
N2 C8 1.48(2) .
N2 C20 1.491(19) .
C1 C2A 0.93(7) .
C1 C1A 1.08(7) .
C1 C2 1.22(3) .
C2 C2A 0.97(7) .
C2 C1A 0.98(7) .
C1A C2A 1.56(9) .
C3 C4 1.47(3) .
C5 C6 1.51(2) .
C7 C8 1.50(3) .
C9 C10 1.48(3) .
C11 C12 1.48(2) .
C13 C14 1.49(2) .
C15 C16 1.51(2) .
C17 C18 1.55(3) .
C19 C20 1.47(3) .
